data_2006510
loop_
_publ_author_name
'Poto\<c\<n\'ak, Ivan'
'Dunaj-Jur\<co, Michal'
'Miklo\<s, Du\<san'
'J\"ager, Lothar'

_publ_section_title
;Bis(2,2'-bipyridine-<i>N</i>,<i>N</i>')(tricyanomethanido-<i>N</i>)copper(II)
 Tricyanomethanide
;
_journal_issue 9
_journal_name_full 'Acta Crystallographica Section C'
_journal_page_first 1215
_journal_page_last 1218
_journal_paper_doi 10.1107/S0108270197006161
_journal_volume 53
_journal_year 1997
_chemical_formula_iupac '[Cu(C4 N3)(C10 H8 N2)2](C4 N3)'
_chemical_formula_moiety '{Cu(C10 H8 N2)2[C(CN)3]} + [C(CN)3] -'
_chemical_formula_structural '{Cu(C10 H8 N2)2[C(CN)3]} + [C(CN)3] -'
_chemical_formula_sum 'C28 H16 Cu N10'
_chemical_formula_weight 556.05
_chemical_name_systematic
;
(Tricyanomethanido)bis(2,2'-bipyridine)copper(II) Tricyanomethanide
;
_space_group_IT_number 14
_symmetry_cell_setting monoclinic
_symmetry_space_group_name_Hall '-P 2ybc'
_symmetry_space_group_name_H-M 'P 1 21/c 1'
_audit_creation_method SHELXL
_cell_angle_alpha 90.00
_cell_angle_beta 110.31(3)
_cell_angle_gamma 90.00
_cell_formula_units_Z 4
_cell_length_a 14.530(6)
_cell_length_b 13.290(6)
_cell_length_c 14.231(6)
_cell_measurement_reflns_used 25
_cell_measurement_temperature 293(2)
_cell_measurement_theta_max 11.63
_cell_measurement_theta_min 5.85
_cell_volume 2577(2)
_computing_cell_refinement 'SYNTEX P21 software'
_computing_data_collection 'SYNTEX P21 software'
_computing_data_reduction XP21
_computing_molecular_graphics ORTEP
_computing_publication_material SHELXL93
_computing_structure_refinement SHELXL93
_computing_structure_solution SHELXS86
_diffrn_ambient_temperature 293(2)
_diffrn_measurement_device 'Syntex P21 diffractometer'
_diffrn_measurement_method \q-2\q
_diffrn_radiation_monochromator graphite
_diffrn_radiation_source 'fine-focus sealed tube'
_diffrn_radiation_type MoK\a
_diffrn_radiation_wavelength 0.71073
_diffrn_reflns_av_R_equivalents 0.0441
_diffrn_reflns_av_sigmaI/netI 0.0949
_diffrn_reflns_limit_h_max 16
_diffrn_reflns_limit_h_min -17
_diffrn_reflns_limit_k_max 0
_diffrn_reflns_limit_k_min -15
_diffrn_reflns_limit_l_max 16
_diffrn_reflns_limit_l_min 0
_diffrn_reflns_number 4760
_diffrn_reflns_theta_max 25.07
_diffrn_reflns_theta_min 1.49
_diffrn_standards_decay_% <3
_diffrn_standards_interval_count 100
_diffrn_standards_number 3
_exptl_absorpt_coefficient_mu 0.886
_exptl_absorpt_correction_T_max 0.801
_exptl_absorpt_correction_T_min 0.667
_exptl_absorpt_correction_type '\y scan (North, Phillips & Mathews, 1968)'
_exptl_crystal_colour 'dark green'
_exptl_crystal_density_diffrn 1.433
_exptl_crystal_density_meas 1.406
_exptl_crystal_density_method 'flotation in CCl~4~--benzene'
_exptl_crystal_description prism
_exptl_crystal_F_000 1132
_exptl_crystal_size_max 0.7
_exptl_crystal_size_mid 0.4
_exptl_crystal_size_min 0.25
_refine_diff_density_max 0.223
_refine_diff_density_min -0.281
_refine_ls_extinction_method none
_refine_ls_goodness_of_fit_all 0.662
_refine_ls_goodness_of_fit_obs 0.744
_refine_ls_hydrogen_treatment refall
_refine_ls_matrix_type full
_refine_ls_number_parameters 416
_refine_ls_number_reflns 4572
_refine_ls_number_restraints 0
_refine_ls_restrained_S_all 0.722
_refine_ls_restrained_S_obs 0.744
_refine_ls_R_factor_all 0.0936
_refine_ls_R_factor_obs .0360
_refine_ls_shift/esd_max 0.001
_refine_ls_shift/esd_mean 0.000
_refine_ls_structure_factor_coef Fsqd
_refine_ls_weighting_details 'w = 1/[\s^2^(Fo^2^)+(0.0798P)^2^] where P=(Fo^2^+2Fc^2^)/3'
_refine_ls_weighting_scheme calc
_refine_ls_wR_factor_all 0.1153
_refine_ls_wR_factor_obs .0882
_reflns_number_observed 2685
_reflns_number_total 4573
_reflns_observed_criterion >2sigma(I)
_cod_data_source_file ka1238.cif
_cod_data_source_block bt2a
_cod_original_cell_volume 2577.2(19)
_cod_original_sg_symbol_H-M 'P 21/c'
_cod_database_code 2006510

loop_
_symmetry_equiv_pos_as_xyz
'x, y, z'
'-x, y+1/2, -z+1/2'
'-x, -y, -z'
'x, -y-1/2, z-1/2'

loop_
_atom_site_aniso_label
_atom_site_aniso_U_11
_atom_site_aniso_U_22
_atom_site_aniso_U_33
_atom_site_aniso_U_12
_atom_site_aniso_U_13
_atom_site_aniso_U_23
Cu .0513(2) .0439(2) .0520(2) .0003(2) .0195(2) .0021(2)
N10 .059(2) .045(2) .050(2) .0011(13) .0175(13) -.0017(13)
N20 .049(2) .0476(15) .050(2) .0030(13) .0201(13) .0031(13)
N40 .053(2) .046(2) .054(2) .0021(13) .0228(14) .0085(13)
N30 .052(2) .048(2) .057(2) -.0034(13) .0277(14) -.0038(14)
C1 .060(2) .050(2) .057(2) .003(2) .025(2) .008(2)
C2 .063(2) .068(3) .075(3) -.001(2) .021(2) .028(2)
N2 .079(3) .113(3) .135(4) .012(2) .024(2) .064(3)
C3 .076(3) .053(2) .061(2) .012(2) .034(2) .012(2)
N3 .091(3) .107(3) .113(3) .032(2) .063(2) .038(2)
C4 .049(2) .050(2) .052(2) .002(2) .013(2) .000(2)
N4 .055(2) .069(2) .066(2) .005(2) .022(2) .022(2)
C11 .053(2) .048(2) .050(2) .001(2) .011(2) .007(2)
C12 .067(3) .065(2) .063(2) .003(2) .016(2) -.010(2)
C13 .091(4) .078(3) .071(3) .013(3) .016(3) -.019(2)
C14 .090(4) .077(3) .084(3) -.002(3) .003(3) -.030(3)
C15 .050(2) .078(3) .082(3) -.003(2) .010(2) -.004(2)
C21 .043(2) .049(2) .050(2) .0020(15) .0117(15) .012(2)
C22 .056(2) .057(2) .059(2) .004(2) .020(2) -.002(2)
C23 .070(3) .075(3) .060(2) .012(2) .029(2) -.002(2)
C24 .054(2) .093(3) .067(3) .010(2) .029(2) .014(2)
C25 .052(2) .078(3) .066(2) -.008(2) .020(2) .003(2)
C31 .049(2) .063(2) .047(2) .002(2) .024(2) -.004(2)
C32 .067(3) .053(3) .076(3) -.003(2) .030(2) -.007(2)
C33 .087(3) .058(3) .102(4) -.020(3) .052(3) -.022(3)
C34 .070(3) .101(4) .078(3) -.027(3) .027(2) -.029(3)
C35 .063(2) .081(3) .063(3) -.008(2) .022(2) -.009(2)
C41 .054(2) .062(2) .047(2) .004(2) .025(2) .001(2)
C42 .071(3) .056(2) .066(3) -.001(2) .019(2) .014(2)
C43 .098(3) .052(3) .084(3) .006(2) .030(3) .022(2)
C44 .116(4) .068(3) .074(3) .022(3) .027(3) .024(3)
C45 .076(3) .084(3) .049(2) .014(2) .011(2) .008(2)
C5 .074(3) .066(3) .065(2) .005(2) .033(2) .000(2)
C6 .106(4) .079(3) .097(3) -.016(3) .051(3) -.018(3)
N6 .211(6) .092(3) .163(5) -.041(4) .107(4) -.034(3)
C7 .096(3) .067(3) .084(3) .018(2) .054(3) .007(2)
N7 .158(4) .099(3) .139(4) .024(3) .107(4) .024(3)
C8 .058(2) .071(3) .063(2) .001(2) .025(2) .001(2)
N8 .097(3) .101(3) .094(3) .000(2) .055(2) -.012(2)

loop_
_atom_site_label
_atom_site_fract_x
_atom_site_fract_y
_atom_site_fract_z
_atom_site_U_iso_or_equiv
_atom_site_thermal_displace_type
_atom_site_calc_flag
_atom_site_refinement_flags
_atom_site_occupancy
_atom_site_disorder_group
_atom_site_type_symbol
Cu .24315(3) .07695(3) .88069(3) .04867(15) Uani d . 1 . Cu
N10 .3424(2) .1612(2) .9804(2) .0517(7) Uani d . 1 . N
N20 .3705(2) .0367(2) .8511(2) .0483(6) Uani d . 1 . N
N40 .1791(2) .1926(2) .7859(2) .0502(7) Uani d . 1 . N
N30 .1437(2) .0022(2) .7753(2) .0499(6) Uani d . 1 . N
C1 .1693(2) -.1139(3) 1.1070(2) .0546(8) Uani d . 1 . C
C2 .2376(3) -.1829(3) 1.1659(3) .0698(10) Uani d . 1 . C
N2 .2929(3) -.2391(3) 1.2130(3) .1129(15) Uani d . 1 . N
C3 .0751(3) -.1084(3) 1.1109(3) .0608(9) Uani d . 1 . C
N3 -.0014(3) -.1056(3) 1.1149(3) .0962(12) Uani d . 1 . N
C4 .1954(2) -.0523(3) 1.0411(2) .0517(8) Uani d . 1 . C
N4 .2174(2) -.0002(2) .9891(2) .0630(8) Uani d . 1 . N
C11 .4334(2) .1596(2) .9779(2) .0521(8) Uani d . 1 . C
C12 .3227(3) .2172(3) 1.0488(3) .0671(10) Uani d . 1 . C
C13 .3924(4) .2756(4) 1.1151(3) .0832(13) Uani d . 1 . C
C14 .4844(4) .2762(4) 1.1126(4) .0907(15) Uani d . 1 . C
C15 .5048(3) .2173(3) 1.0443(3) .0737(12) Uani d . 1 . C
C21 .4484(2) .0936(2) .9022(2) .0485(8) Uani d . 1 . C
C22 .3782(3) -.0264(3) .7819(3) .0572(9) Uani d . 1 . C
C23 .4628(3) -.0344(3) .7601(3) .0664(10) Uani d . 1 . C
C24 .5416(3) .0230(3) .8116(3) .0692(11) Uani d . 1 . C
C25 .5347(3) .0874(3) .8831(3) .0652(10) Uani d . 1 . C
C31 .0801(2) .0565(3) .7018(2) .0512(8) Uani d . 1 . C
C32 .1325(3) -.0976(3) .7754(3) .0641(10) Uani d . 1 . C
C33 .0571(4) -.1446(4) .7020(4) .0769(13) Uani d . 1 . C
C34 -.0072(4) -.0888(4) .6290(4) .0828(14) Uani d . 1 . C
C35 .0037(3) .0119(4) .6286(3) .0690(11) Uani d . 1 . C
C41 .1020(2) .1642(3) .7065(2) .0521(8) Uani d . 1 . C
C42 .2077(3) .2877(3) .7925(3) .0658(10) Uani d . 1 . C
C43 .1617(4) .3586(3) .7233(3) .0786(12) Uani d . 1 . C
C44 .0829(4) .3311(4) .6446(4) .0878(14) Uani d . 1 . C
C45 .0519(3) .2339(4) .6350(3) .0725(11) Uani d . 1 . C
C5 .2849(3) -.0473(3) .4678(3) .0662(10) Uani d . 1 . C
C6 .2650(4) -.1496(4) .4585(3) .0900(13) Uani d . 1 . C
N6 .2499(4) -.2338(4) .4516(4) .144(2) Uani d . 1 . N
C7 .3419(3) -.0026(3) .4185(3) .0763(11) Uani d . 1 . C
N7 .3867(4) .0365(3) .3775(3) .117(2) Uani d . 1 . N
C8 .2473(3) .0112(3) .5265(3) .0631(9) Uani d . 1 . C
N8 .2151(3) .0601(3) .5724(3) .0912(11) Uani d . 1 . N
H12 .255(3) .207(2) 1.042(2) .059(10) Uiso d . 1 . H
H13 .376(3) .308(4) 1.160(3) .115(18) Uiso d . 1 . H
H14 .532(3) .319(4) 1.158(3) .111(16) Uiso d . 1 . H
H15 .558(2) .214(2) 1.040(2) .046(10) Uiso d . 1 . H
H22 .321(2) -.064(2) .748(2) .054(9) Uiso d . 1 . H
H23 .459(3) -.073(3) .710(3) .063(11) Uiso d . 1 . H
H24 .600(2) .022(2) .800(2) .056(10) Uiso d . 1 . H
H25 .585(3) .131(3) .917(3) .076(12) Uiso d . 1 . H
H32 .180(2) -.128(2) .829(2) .054(10) Uiso d . 1 . H
H33 .057(3) -.208(3) .711(3) .068(12) Uiso d . 1 . H
H34 -.059(3) -.124(3) .583(3) .091(13) Uiso d . 1 . H
H35 -.041(3) .058(3) .580(3) .102(15) Uiso d . 1 . H
H42 .260(3) .304(3) .846(2) .061(11) Uiso d . 1 . H
H43 .188(3) .427(3) .734(3) .083(12) Uiso d . 1 . H
H44 .044(3) .379(3) .595(3) .099(14) Uiso d . 1 . H
H45 -.001(3) .215(3) .579(3) .081(13) Uiso d . 1 . H

loop_
_atom_type_symbol
_atom_type_description
_atom_type_scat_dispersion_real
_atom_type_scat_dispersion_imag
_atom_type_scat_source
C C 0.0033 0.0016 'International Tables Vol C Tables 4.2.6.8 and 6.1.1.4'
H H 0.0000 0.0000 'International Tables Vol C Tables 4.2.6.8 and 6.1.1.4'
N N 0.0061 0.0033 'International Tables Vol C Tables 4.2.6.8 and 6.1.1.4'
Cu Cu 0.3201 1.2651 'International Tables Vol C Tables 4.2.6.8 and 6.1.1.4'

loop_
_geom_angle_atom_site_label_1
_geom_angle_atom_site_label_2
_geom_angle_atom_site_label_3
_geom_angle
_geom_angle_publ_flag
N30 Cu N10 175.73(11) yes
N30 Cu N4 92.56(12) yes
N10 Cu N4 91.26(12) yes
N30 Cu N40 80.19(12) yes
N10 Cu N40 95.70(12) yes
N4 Cu N40 137.14(11) yes
N30 Cu N20 100.66(11) yes
N10 Cu N20 79.34(11) yes
N4 Cu N20 115.98(11) yes
N40 Cu N20 106.87(10) yes
C12 N10 C11 119.6(3) ?
C12 N10 Cu 123.4(3) ?
C11 N10 Cu 116.9(2) ?
C22 N20 C21 118.9(3) ?
C22 N20 Cu 128.0(2) ?
C21 N20 Cu 112.5(2) ?
C42 N40 C41 118.6(3) ?
C42 N40 Cu 127.7(3) ?
C41 N40 Cu 113.7(2) ?
C31 N30 C32 119.0(3) ?
C31 N30 Cu 116.8(2) ?
C32 N30 Cu 124.1(3) ?
C4 C1 C2 119.1(3) yes
C4 C1 C3 119.9(3) yes
C2 C1 C3 121.0(3) yes
N2 C2 C1 179.6(5) yes
N3 C3 C1 178.8(4) yes
N4 C4 C1 178.3(4) yes
C4 N4 Cu 171.0(3) yes
N10 C11 C15 119.5(4) ?
N10 C11 C21 115.6(3) ?
C15 C11 C21 124.9(3) ?
N10 C12 C13 121.9(4) ?
C14 C13 C12 119.3(5) ?
C13 C14 C15 118.7(5) ?
C11 C15 C14 121.0(5) ?
N20 C21 C25 121.0(3) ?
N20 C21 C11 114.9(3) ?
C25 C21 C11 124.1(3) ?
N20 C22 C23 121.9(4) ?
C24 C23 C22 119.2(4) ?
C23 C24 C25 119.3(4) ?
C21 C25 C24 119.6(4) ?
N30 C31 C35 121.2(4) ?
N30 C31 C41 114.3(3) ?
C35 C31 C41 124.4(4) ?
N30 C32 C33 121.1(4) ?
C34 C33 C32 119.4(5) ?
C33 C34 C35 119.8(4) ?
C31 C35 C34 119.5(4) ?
N40 C41 C45 120.4(4) ?
N40 C41 C31 114.7(3) ?
C45 C41 C31 124.9(4) ?
N40 C42 C43 123.2(4) ?
C44 C43 C42 118.5(4) ?
C45 C44 C43 119.9(4) ?
C44 C45 C41 119.4(4) ?
C6 C5 C8 119.7(4) yes
C6 C5 C7 120.7(4) yes
C8 C5 C7 119.6(4) yes
N6 C6 C5 179.1(6) yes
N7 C7 C5 177.8(5) yes
N8 C8 C5 178.4(4) yes

loop_
_geom_bond_atom_site_label_1
_geom_bond_atom_site_label_2
_geom_bond_site_symmetry_2
_geom_bond_distance
_geom_bond_publ_flag
Cu N30 . 1.954(3) yes
Cu N10 . 1.982(3) yes
Cu N4 . 1.993(3) yes
Cu N40 . 2.043(3) yes
Cu N20 . 2.104(3) yes
N10 C12 . 1.333(4) ?
N10 C11 . 1.335(4) ?
N20 C22 . 1.327(4) ?
N20 C21 . 1.346(4) ?
N40 C42 . 1.324(4) ?
N40 C41 . 1.340(4) ?
N30 C31 . 1.341(4) ?
N30 C32 . 1.336(4) ?
C1 C4 . 1.393(5) yes
C1 C2 . 1.397(5) yes
C1 C3 . 1.391(5) yes
C2 N2 . 1.131(5) yes
C3 N3 . 1.132(5) yes
C4 N4 . 1.138(4) yes
C11 C15 . 1.370(5) ?
C11 C21 . 1.463(4) ?
C12 C13 . 1.361(6) ?
C13 C14 . 1.349(7) ?
C14 C15 . 1.359(6) ?
C21 C25 . 1.373(5) ?
C22 C23 . 1.372(5) ?
C23 C24 . 1.358(6) ?
C24 C25 . 1.361(6) ?
C31 C35 . 1.366(5) ?
C31 C41 . 1.463(5) ?
C32 C33 . 1.374(6) ?
C33 C34 . 1.352(6) ?
C34 C35 . 1.348(6) ?
C41 C45 . 1.381(5) ?
C42 C43 . 1.359(5) ?
C43 C44 . 1.345(6) ?
C44 C45 . 1.360(6) ?
C5 C6 . 1.387(6) yes
C5 C8 . 1.384(5) yes
C5 C7 . 1.392(5) yes
C6 N6 . 1.139(6) yes
C7 N7 . 1.138(5) yes
C8 N8 . 1.131(4) yes
